data_7215088
loop_
_publ_author_name
'Fischer, Niko'
'Fischer, Dennis'
'Klap\"otke, Thomas M.'
'Piercey, Davin G.'
'Stierstorfer, J\"org'

_publ_section_title
;
 Pushing the limits of energetic materials -- the synthesis and
 characterization of dihydroxylammonium
 5,5&#x2032;-bistetrazole-1,1&#x2032;-diolate
;
_journal_issue 38
_journal_name_full 'Journal of Materials Chemistry'
_journal_page_first 20418
_journal_paper_doi 10.1039/c2jm33646d
_journal_volume 22
_journal_year 2012
_chemical_formula_moiety 'C2 H2 N8 O2, 2(H2 O)'
_chemical_formula_sum 'C2 H6 N8 O4'
_chemical_formula_weight 206.15
_chemical_name_common '5,5-bis(1-hydroxy-tetrazole) dihydrate'
_chemical_name_systematic '5,5-bis(1-hydroxy-tetrazole) dihydrate'
_space_group_IT_number 12
_symmetry_cell_setting monoclinic
_symmetry_Int_Tables_number 12
_symmetry_space_group_name_Hall '-C 2y'
_symmetry_space_group_name_H-M 'C 1 2/m 1'
_atom_sites_solution_hydrogens geom
_atom_sites_solution_primary direct
_atom_sites_solution_secondary difmap
_audit_creation_date 05-Nov-10
_audit_creation_method SHELXL-97
_cell_angle_alpha 90.00
_cell_angle_beta 116.052(2)
_cell_angle_gamma 90.00
_cell_formula_units_Z 2
_cell_length_a 7.7443(3)
_cell_length_b 6.2459(3)
_cell_length_c 8.7000(3)
_cell_measurement_reflns_used 839
_cell_measurement_temperature 173(2)
_cell_measurement_theta_max 27.485
_cell_measurement_theta_min 3.134
_cell_volume 378.06(3)
_computing_cell_refinement 'HKL Scalepack (Otwinowski & Minor 1997)'
_computing_data_collection 'Collect (Bruker AXS BV, 1997-2004)'
_computing_data_reduction 'HKL Denzo and Scalepack (Otwinowski & Minor 1997)'
_computing_molecular_graphics
;
'ORTEP (M. N. Burnett, C. K. Johnson, ORTEP-III: Oak Ridge Thermal Ellipsoid
;
_computing_publication_material 'PLATON (A. L. Spek, Acta Crystallogr, Sect. A, 1990, 46, C34, 1995 version).'
_computing_structure_refinement 'SHELXL-97 (Sheldrick, 1997)'
_computing_structure_solution SIR-92
_diffrn_ambient_temperature 173(2)
_diffrn_detector_area_resol_mean 9
_diffrn_measured_fraction_theta_full 0.994
_diffrn_measured_fraction_theta_max 0.994
_diffrn_measurement_device '95mm CCD camera on \k-goniostat'
_diffrn_measurement_device_type KappaCCD
_diffrn_measurement_method omega-scan
_diffrn_orient_matrix_UB_11 -0.0272645
_diffrn_orient_matrix_UB_12 0.0176734
_diffrn_orient_matrix_UB_13 -0.1227987
_diffrn_orient_matrix_UB_21 0.0904896
_diffrn_orient_matrix_UB_22 0.1242680
_diffrn_orient_matrix_UB_23 0.0313995
_diffrn_orient_matrix_UB_31 0.1082897
_diffrn_orient_matrix_UB_32 -0.0993918
_diffrn_orient_matrix_UB_33 0.0174228
_diffrn_radiation_collimation 0.5
_diffrn_radiation_monochromator graphite
_diffrn_radiation_source 'fine-focus sealed tube'
_diffrn_radiation_type 'Mo K\a'
_diffrn_radiation_wavelength 0.71073
_diffrn_reflns_av_R_equivalents 0.0248
_diffrn_reflns_av_sigmaI/netI 0.0187
_diffrn_reflns_limit_h_max 10
_diffrn_reflns_limit_h_min -10
_diffrn_reflns_limit_k_max 8
_diffrn_reflns_limit_k_min -8
_diffrn_reflns_limit_l_max 11
_diffrn_reflns_limit_l_min -11
_diffrn_reflns_number 1625
_diffrn_reflns_theta_full 27.50
_diffrn_reflns_theta_max 27.50
_diffrn_reflns_theta_min 4.39
_diffrn_source_current 55.00
_diffrn_source_power 3.025
_diffrn_source_voltage 55.00
_exptl_absorpt_coefficient_mu 0.166
_exptl_absorpt_correction_type none
_exptl_crystal_colour colourless
_exptl_crystal_density_diffrn 1.811
_exptl_crystal_density_method 'not measured'
_exptl_crystal_description block
_exptl_crystal_F_000 212
_exptl_crystal_size_max 0.20
_exptl_crystal_size_mid 0.18
_exptl_crystal_size_min 0.13
_refine_diff_density_max 0.465
_refine_diff_density_min -0.259
_refine_diff_density_rms 0.071
_refine_ls_extinction_coef 0.14(4)
_refine_ls_extinction_method SHELXL
_refine_ls_goodness_of_fit_ref 1.217
_refine_ls_hydrogen_treatment mixed
_refine_ls_matrix_type full
_refine_ls_number_parameters 53
_refine_ls_number_reflns 472
_refine_ls_number_restraints 3
_refine_ls_restrained_S_all 1.215
_refine_ls_R_factor_all 0.0467
_refine_ls_R_factor_gt 0.0458
_refine_ls_shift/su_max 0.000
_refine_ls_shift/su_mean 0.000
_refine_ls_structure_factor_coef Fsqd
_refine_ls_weighting_details 'calc w=1/[\s^2^(Fo^2^)+(0.1000P)^2^+0.0000P] where P=(Fo^2^+2Fc^2^)/3'
_refine_ls_weighting_scheme calc
_refine_ls_wR_factor_gt 0.1422
_refine_ls_wR_factor_ref 0.1431
_reflns_number_gt 460
_reflns_number_total 472
_reflns_threshold_expression >2sigma(I)
_cod_data_source_file c2jm33646d.txt
_cod_data_source_block on281
_cod_original_sg_symbol_H-M ' C 2/m'
_cod_database_code 7215088

loop_
_symmetry_equiv_pos_as_xyz
'x, y, z'
'-x, y, -z'
'x+1/2, y+1/2, z'
'-x+1/2, y+1/2, -z'
'-x, -y, -z'
'x, -y, z'
'-x+1/2, -y+1/2, -z'
'x+1/2, -y+1/2, z'

loop_
_atom_site_label
_atom_site_type_symbol
_atom_site_fract_x
_atom_site_fract_y
_atom_site_fract_z
_atom_site_U_iso_or_equiv
_atom_site_adp_type
_atom_site_occupancy
_atom_site_symmetry_multiplicity
_atom_site_calc_flag
_atom_site_refinement_flags
O1 O 0.2030(2) 0.5000 0.0683(2) 0.0280(6) Uani 1 2 d SD
N1 N 0.3952(3) 0.5000 0.1539(2) 0.0207(6) Uani 1 2 d S
N2 N 0.4845(3) 0.5000 0.3242(3) 0.0296(7) Uani 1 2 d S
N3 N 0.6675(3) 0.5000 0.3633(3) 0.0299(7) Uani 1 2 d S
N4 N 0.6977(3) 0.5000 0.2215(2) 0.0230(6) Uani 1 2 d S
C1 C 0.5234(3) 0.5000 0.0894(3) 0.0176(6) Uani 1 2 d S
O2 O 0.0799(3) 0.5000 0.2816(2) 0.0438(8) Uani 1 2 d SD
H1 H 0.162(11) 0.5000 0.143(7) 0.16(3) Uiso 1 2 d SD
H2 H -0.034(3) 0.5000 0.268(6) 0.059(13) Uiso 1 2 d SD
H3 H 0.148(5) 0.5000 0.3866(15) 0.047(10) Uiso 1 2 d SD

loop_
_atom_site_aniso_label
_atom_site_aniso_U_11
_atom_site_aniso_U_22
_atom_site_aniso_U_33
_atom_site_aniso_U_23
_atom_site_aniso_U_13
_atom_site_aniso_U_12
O1 0.0106(9) 0.0564(12) 0.0165(9) 0.000 0.0055(7) 0.000
N1 0.0133(10) 0.0364(11) 0.0131(10) 0.000 0.0064(8) 0.000
N2 0.0173(10) 0.0569(14) 0.0143(11) 0.000 0.0066(8) 0.000
N3 0.0162(10) 0.0601(15) 0.0138(10) 0.000 0.0069(7) 0.000
N4 0.0153(10) 0.0398(11) 0.0132(10) 0.000 0.0055(8) 0.000
C1 0.0127(10) 0.0252(11) 0.0143(12) 0.000 0.0055(8) 0.000
O2 0.0147(9) 0.103(2) 0.0150(10) 0.000 0.0075(7) 0.000

loop_
_atom_type_symbol
_atom_type_description
_atom_type_scat_dispersion_real
_atom_type_scat_dispersion_imag
_atom_type_scat_source
C C 0.0033 0.0016 'International Tables Vol C Tables 4.2.6.8 and 6.1.1.4'
H H 0.0000 0.0000 'International Tables Vol C Tables 4.2.6.8 and 6.1.1.4'
N N 0.0061 0.0033 'International Tables Vol C Tables 4.2.6.8 and 6.1.1.4'
O O 0.0106 0.0060 'International Tables Vol C Tables 4.2.6.8 and 6.1.1.4'

loop_
_exptl_crystal_face_index_h
_exptl_crystal_face_index_k
_exptl_crystal_face_index_l
_exptl_crystal_face_perp_dist
0 6 1 0.027000
0 -5 -1 0.033000
6 -6 -1 0.083000
-5 -4 -1 0.105000
2 0 -3 0.068000
-3 0 4 0.101000
1 0 16 0.058000
0 0 -1 0.039000

loop_
_geom_angle_atom_site_label_1
_geom_angle_atom_site_label_2
_geom_angle_atom_site_label_3
_geom_angle
_geom_angle_site_symmetry_3
N1 O1 H1 106(5) .
N2 N1 C1 110.36(19) .
N2 N1 O1 121.73(18) .
C1 N1 O1 127.92(19) .
N3 N2 N1 105.34(18) .
N2 N3 N4 111.43(19) .
C1 N4 N3 105.72(19) .
N4 C1 N1 107.16(19) .
N4 C1 C1 127.8(2) 5_665
N1 C1 C1 125.0(2) 5_665
H2 O2 H3 106(4) .

loop_
_geom_bond_atom_site_label_1
_geom_bond_atom_site_label_2
_geom_bond_distance
_geom_bond_site_symmetry_2
O1 N1 1.340(2) .
O1 H1 0.84(7) .
N1 N2 1.332(3) .
N1 C1 1.338(3) .
N2 N3 1.304(3) .
N3 N4 1.353(3) .
N4 C1 1.334(3) .
C1 C1 1.434(4) 5_665
O2 H2 0.84(3) .
O2 H3 0.830(14) .

loop_
_geom_hbond_atom_site_label_D
_geom_hbond_atom_site_label_H
_geom_hbond_atom_site_label_A
_geom_hbond_distance_DH
_geom_hbond_distance_HA
_geom_hbond_distance_DA
_geom_hbond_angle_DHA
_geom_hbond_site_symmetry_A
O1 H1 O2 0.84(7) 1.59(8) 2.430(2) 179(8) .
O2 H2 N4 0.84(3) 1.94(3) 2.771(3) 176(5) 1_455
O2 H3 N3 0.830(14 2.012(11) 2.839(3) 175(4) 5_666

loop_
_geom_torsion_atom_site_label_1
_geom_torsion_atom_site_label_2
_geom_torsion_atom_site_label_3
_geom_torsion_atom_site_label_4
_geom_torsion
_geom_torsion_site_symmetry_4
C1 N1 N2 N3 0.0 .
O1 N1 N2 N3 180.0 .
N1 N2 N3 N4 0.0 .
N2 N3 N4 C1 0.0 .
N3 N4 C1 N1 0.0 .
N3 N4 C1 C1 180.0 5_665
N2 N1 C1 N4 0.0 .
O1 N1 C1 N4 180.0 .
N2 N1 C1 C1 180.0 5_665
O1 N1 C1 C1 0.0 5_665
